data_7041651
loop_
_publ_author_name
'Chernichenko, K.'
'K\'otai, B'
'Nieger, M.'
'Heikkinen, S.'
'P\'apai, I'
'Repo, T.'

_publ_section_title
;
 Replacing C6F5 groups with Cl and H atoms in frustrated Lewis pairs: H2
 additions and catalytic hydrogenations.
;
_journal_issue 7
_journal_name_full 'Dalton transactions (Cambridge, England : 2003)'
_journal_page_first 2263
_journal_page_last 2269
_journal_paper_doi 10.1039/c6dt04649e
_journal_volume 46
_journal_year 2017
_chemical_formula_moiety 'C8 H10 B Cl2 N'
_chemical_formula_sum 'C8 H10 B Cl2 N'
_chemical_formula_weight 201.88
_chemical_name_systematic '8,8-dichloro-7,7-dimethyl-7-aza-8-borabicyclo[4.2.0]octa- 1,3,5-trien-7-ium-8-uide'
_space_group_crystal_system triclinic
_space_group_IT_number 2
_space_group_name_Hall '-P 1'
_space_group_name_H-M_alt 'P -1'
_symmetry_space_group_name_Hall '-P 1'
_symmetry_space_group_name_H-M 'P -1'
_atom_sites_solution_hydrogens geom
_atom_sites_solution_primary direct
_atom_sites_solution_secondary difmap
_audit_creation_method SHELXL-2013
_audit_update_record
;
2016-10-24 deposited with the CCDC.
2017-01-10 downloaded from the CCDC.
;
_cell_angle_alpha 85.04(1)
_cell_angle_beta 80.45(1)
_cell_angle_gamma 69.04(1)
_cell_formula_units_Z 2
_cell_length_a 6.838(1)
_cell_length_b 8.394(1)
_cell_length_c 8.943(1)
_cell_measurement_reflns_used 120
_cell_measurement_temperature 123(2)
_cell_measurement_theta_max 25
_cell_measurement_theta_min 2.5
_cell_volume 472.50(11)
_computing_cell_refinement EVALCCD
_computing_data_collection Collect
_computing_data_reduction EVALCCD
_computing_molecular_graphics XP
_computing_publication_material 'SHELXL-2013 (Sheldrick, 2013)'
_computing_structure_refinement 'SHELXL-2013 (Sheldrick, 2013)'
_computing_structure_solution SHELXS
_diffrn_ambient_temperature 123(2)
_diffrn_measured_fraction_theta_full 0.996
_diffrn_measured_fraction_theta_max 0.993
_diffrn_measurement_device_type 'Bruker-Nonius KappaCCD'
_diffrn_measurement_method 'rotation in \f and \w, 2\%'
_diffrn_radiation_type MoK\a
_diffrn_radiation_wavelength 0.71073
_diffrn_reflns_av_R_equivalents 0.0479
_diffrn_reflns_av_unetI/netI 0.0536
_diffrn_reflns_Laue_measured_fraction_full 0.996
_diffrn_reflns_Laue_measured_fraction_max 0.993
_diffrn_reflns_limit_h_max 8
_diffrn_reflns_limit_h_min -8
_diffrn_reflns_limit_k_max 10
_diffrn_reflns_limit_k_min -10
_diffrn_reflns_limit_l_max 11
_diffrn_reflns_limit_l_min -11
_diffrn_reflns_number 6082
_diffrn_reflns_point_group_measured_fraction_full 0.996
_diffrn_reflns_point_group_measured_fraction_max 0.993
_diffrn_reflns_theta_full 25.242
_diffrn_reflns_theta_max 27.468
_diffrn_reflns_theta_min 2.600
_diffrn_source 'fine-focus sealed tube'
_exptl_absorpt_coefficient_mu 0.627
_exptl_absorpt_correction_T_max 0.9803
_exptl_absorpt_correction_T_min 0.7660
_exptl_absorpt_correction_type multi-scan
_exptl_absorpt_process_details 'SADABS (Sheldrick, 2008)'
_exptl_crystal_colour colourless
_exptl_crystal_density_diffrn 1.419
_exptl_crystal_density_meas ?
_exptl_crystal_description plates
_exptl_crystal_F_000 208
_exptl_crystal_size_max 0.500
_exptl_crystal_size_mid 0.080
_exptl_crystal_size_min 0.040
_refine_diff_density_max 0.473
_refine_diff_density_min -0.335
_refine_diff_density_rms 0.099
_refine_ls_extinction_method none
_refine_ls_goodness_of_fit_ref 1.076
_refine_ls_hydrogen_treatment constr
_refine_ls_matrix_type full
_refine_ls_number_parameters 111
_refine_ls_number_reflns 2157
_refine_ls_number_restraints 0
_refine_ls_restrained_S_all 1.076
_refine_ls_R_factor_all 0.0561
_refine_ls_R_factor_gt 0.0448
_refine_ls_shift/su_max 0.000
_refine_ls_shift/su_mean 0.000
_refine_ls_structure_factor_coef Fsqd
_refine_ls_weighting_details
;
 w=1/[\s^2^(Fo^2^)+(0.0576P)^2^+0.1752P]
 where P=(Fo^2^+2Fc^2^)/3
;
_refine_ls_weighting_scheme calc
_refine_ls_wR_factor_gt 0.1076
_refine_ls_wR_factor_ref 0.1142
_reflns_Friedel_coverage 0.000
_reflns_number_gt 1810
_reflns_number_total 2157
_reflns_threshold_expression 'I > 2\s(I)'
_cod_data_source_file c6dt04649e2.cif
_cod_data_source_block les106_t_compound_2c
_cod_depositor_comments
;
The following automatic conversions were performed:

'_exptl_crystal_density_meas' value 'none' was changed to '?' - the
value is perceived as not measured.

Automatic conversion script
Id: cif_fix_values 4268 2015-11-12 08:31:59Z antanas 

 Adding full bibliography for 7041648--7041652.cif.
;
_cod_database_code 7041651
_shelx_space_group_comment
;
The symmetry employed for this shelxl refinement is uniquely defined
by the following loop, which should always be used as a source of
symmetry information in preference to the above space-group names.
They are only intended as comments.
;
_shelx_estimated_absorpt_t_min 0.745
_shelx_estimated_absorpt_t_max 0.975
_shelxl_version_number 2013-2

loop_
_space_group_symop_operation_xyz
'x, y, z'
'-x, -y, -z'

loop_
_atom_site_label
_atom_site_type_symbol
_atom_site_fract_x
_atom_site_fract_y
_atom_site_fract_z
_atom_site_U_iso_or_equiv
_atom_site_adp_type
_atom_site_occupancy
_atom_site_site_symmetry_order
_atom_site_calc_flag
_atom_site_refinement_flags_posn
_atom_site_refinement_flags_adp
Cl1 Cl 0.61601(8) 0.10725(6) 0.15910(6) 0.02504(18) Uani 1 1 d . .
Cl2 Cl 0.52084(8) 0.26439(6) 0.46609(6) 0.02318(17) Uani 1 1 d . .
B1 B 0.4160(4) 0.2607(3) 0.2904(3) 0.0177(5) Uani 1 1 d . .
C1 C 0.2715(3) 0.4358(2) 0.2216(2) 0.0168(4) Uani 1 1 d . .
C2 C 0.2508(3) 0.5944(3) 0.1507(2) 0.0197(4) Uani 1 1 d . .
H2 H 0.3686 0.6313 0.1250 0.024 Uiso 1 1 calc R U
C3 C 0.0506(4) 0.6963(3) 0.1191(2) 0.0202(4) Uani 1 1 d . .
H3 H 0.0318 0.8054 0.0716 0.024 Uiso 1 1 calc R U
C4 C -0.1233(3) 0.6433(3) 0.1549(2) 0.0196(4) Uani 1 1 d . .
H4 H -0.2569 0.7169 0.1306 0.024 Uiso 1 1 calc R U
C5 C -0.1061(3) 0.4847(3) 0.2257(2) 0.0182(4) Uani 1 1 d . .
H5 H -0.2227 0.4464 0.2517 0.022 Uiso 1 1 calc R U
C6 C 0.0957(3) 0.3887(2) 0.2544(2) 0.0156(4) Uani 1 1 d . .
N7 N 0.1855(3) 0.2183(2) 0.32781(18) 0.0150(4) Uani 1 1 d . .
C8 C 0.0922(3) 0.2108(3) 0.4894(2) 0.0196(4) Uani 1 1 d . .
H8A H 0.0900 0.3098 0.5412 0.029 Uiso 1 1 calc R U
H8B H 0.1776 0.1057 0.5385 0.029 Uiso 1 1 calc R U
H8C H -0.0527 0.2119 0.4953 0.029 Uiso 1 1 calc R U
C9 C 0.1704(4) 0.0772(3) 0.2454(2) 0.0202(4) Uani 1 1 d . .
H9A H 0.0224 0.0845 0.2573 0.030 Uiso 1 1 calc R U
H9B H 0.2559 -0.0328 0.2872 0.030 Uiso 1 1 calc R U
H9C H 0.2231 0.0871 0.1374 0.030 Uiso 1 1 calc R U

loop_
_atom_site_aniso_label
_atom_site_aniso_U_11
_atom_site_aniso_U_22
_atom_site_aniso_U_33
_atom_site_aniso_U_23
_atom_site_aniso_U_13
_atom_site_aniso_U_12
Cl1 0.0206(3) 0.0219(3) 0.0267(3) -0.0034(2) 0.0043(2) -0.0031(2)
Cl2 0.0213(3) 0.0288(3) 0.0223(3) 0.0021(2) -0.0094(2) -0.0102(2)
B1 0.0169(11) 0.0176(11) 0.0179(11) 0.0016(8) -0.0032(9) -0.0055(9)
C1 0.0185(10) 0.0179(10) 0.0129(9) -0.0016(7) -0.0023(8) -0.0049(8)
C2 0.0222(11) 0.0194(10) 0.0174(10) -0.0002(8) -0.0005(8) -0.0081(8)
C3 0.0292(11) 0.0153(10) 0.0134(10) 0.0010(7) -0.0032(8) -0.0046(8)
C4 0.0213(10) 0.0193(10) 0.0141(10) -0.0007(7) -0.0052(8) -0.0009(8)
C5 0.0174(10) 0.0211(10) 0.0155(10) -0.0016(7) -0.0031(8) -0.0053(8)
C6 0.0210(10) 0.0139(9) 0.0107(9) -0.0008(7) -0.0023(7) -0.0045(8)
N7 0.0163(8) 0.0158(8) 0.0133(8) 0.0008(6) -0.0028(6) -0.0059(6)
C8 0.0210(10) 0.0257(11) 0.0130(10) 0.0025(8) -0.0028(8) -0.0097(9)
C9 0.0266(11) 0.0163(10) 0.0199(10) -0.0004(7) -0.0086(9) -0.0078(8)

loop_
_atom_type_symbol
_atom_type_description
_atom_type_scat_dispersion_real
_atom_type_scat_dispersion_imag
_atom_type_scat_source
C C 0.0033 0.0016 'International Tables Vol C Tables 4.2.6.8 and 6.1.1.4'
H H 0.0000 0.0000 'International Tables Vol C Tables 4.2.6.8 and 6.1.1.4'
B B 0.0013 0.0007 'International Tables Vol C Tables 4.2.6.8 and 6.1.1.4'
N N 0.0061 0.0033 'International Tables Vol C Tables 4.2.6.8 and 6.1.1.4'
Cl Cl 0.1484 0.1585 'International Tables Vol C Tables 4.2.6.8 and 6.1.1.4'

loop_
_geom_angle_atom_site_label_1
_geom_angle_atom_site_label_2
_geom_angle_atom_site_label_3
_geom_angle
C1 B1 N7 83.79(14)
C1 B1 Cl1 118.12(15)
N7 B1 Cl1 111.55(14)
C1 B1 Cl2 118.59(15)
N7 B1 Cl2 111.29(14)
Cl1 B1 Cl2 110.46(12)
C6 C1 C2 118.68(18)
C6 C1 B1 91.77(16)
C2 C1 B1 149.5(2)
C3 C2 C1 117.22(19)
C3 C2 H2 121.4
C1 C2 H2 121.4
C2 C3 C4 122.08(19)
C2 C3 H3 119.0
C4 C3 H3 119.0
C3 C4 C5 121.65(19)
C3 C4 H4 119.2
C5 C4 H4 119.2
C6 C5 C4 113.94(19)
C6 C5 H5 123.0
C4 C5 H5 123.0
C1 C6 C5 126.41(18)
C1 C6 N7 100.98(16)
C5 C6 N7 132.58(19)
C6 N7 C8 112.83(15)
C6 N7 C9 113.40(15)
C8 N7 C9 109.61(16)
C6 N7 B1 83.44(14)
C8 N7 B1 117.37(15)
C9 N7 B1 117.93(15)
N7 C8 H8A 109.5
N7 C8 H8B 109.5
H8A C8 H8B 109.5
N7 C8 H8C 109.5
H8A C8 H8C 109.5
H8B C8 H8C 109.5
N7 C9 H9A 109.5
N7 C9 H9B 109.5
H9A C9 H9B 109.5
N7 C9 H9C 109.5
H9A C9 H9C 109.5
H9B C9 H9C 109.5

loop_
_geom_bond_atom_site_label_1
_geom_bond_atom_site_label_2
_geom_bond_distance
Cl1 B1 1.838(2)
Cl2 B1 1.839(2)
B1 C1 1.588(3)
B1 N7 1.711(3)
C1 C6 1.375(3)
C1 C2 1.395(3)
C2 C3 1.391(3)
C2 H2 0.9500
C3 C4 1.393(3)
C3 H3 0.9500
C4 C5 1.398(3)
C4 H4 0.9500
C5 C6 1.380(3)
C5 H5 0.9500
C6 N7 1.482(2)
N7 C8 1.486(3)
N7 C9 1.490(2)
C8 H8A 0.9800
C8 H8B 0.9800
C8 H8C 0.9800
C9 H9A 0.9800
C9 H9B 0.9800
C9 H9C 0.9800

loop_
_geom_hbond_atom_site_label_D
_geom_hbond_atom_site_label_H
_geom_hbond_atom_site_label_A
_geom_hbond_distance_DH
_geom_hbond_distance_HA
_geom_hbond_distance_DA
_geom_hbond_angle_DHA
_geom_hbond_site_symmetry_A
C8 H8C Cl2 0.98 2.84 3.809(2) 168.8 1_455

loop_
_geom_torsion_atom_site_label_1
_geom_torsion_atom_site_label_2
_geom_torsion_atom_site_label_3
_geom_torsion_atom_site_label_4
_geom_torsion
N7 B1 C1 C6 -0.82(14)
Cl1 B1 C1 C6 110.34(17)
Cl2 B1 C1 C6 -111.72(17)
N7 B1 C1 C2 180.0(3)
Cl1 B1 C1 C2 -68.9(4)
Cl2 B1 C1 C2 69.1(4)
C6 C1 C2 C3 0.7(3)
B1 C1 C2 C3 179.8(3)
C1 C2 C3 C4 -0.5(3)
C2 C3 C4 C5 0.4(3)
C3 C4 C5 C6 -0.4(3)
C2 C1 C6 C5 -0.8(3)
B1 C1 C6 C5 179.7(2)
C2 C1 C6 N7 -179.51(17)
B1 C1 C6 N7 0.95(16)
C4 C5 C6 C1 0.7(3)
C4 C5 C6 N7 178.91(19)
C1 C6 N7 C8 116.09(18)
C5 C6 N7 C8 -62.5(3)
C1 C6 N7 C9 -118.53(18)
C5 C6 N7 C9 62.9(3)
C1 C6 N7 B1 -0.89(15)
C5 C6 N7 B1 -179.5(2)
C1 B1 N7 C6 0.76(13)
Cl1 B1 N7 C6 -117.06(14)
Cl2 B1 N7 C6 119.07(14)
C1 B1 N7 C8 -111.59(17)
Cl1 B1 N7 C8 130.58(15)
Cl2 B1 N7 C8 6.7(2)
C1 B1 N7 C9 113.81(17)
Cl1 B1 N7 C9 -4.0(2)
Cl2 B1 N7 C9 -127.88(16)
